data_1560959
loop_
_publ_author_name
'Cramer, Alisha J.'
'Cole, Jacqueline M.'

_publ_section_title
;
 Host-guest prospects of neodymium and gadolinium ultraphosphate
 frameworks for nuclear waste storage: Multi-temperature topological
 analysis of nanoporous cages in RP5O14
;
_journal_name_full 'Journal of Solid State Chemistry'
_journal_page_first 250
_journal_page_last 257
_journal_paper_doi 10.1016/j.jssc.2018.07.020
_journal_volume 266
_journal_year 2018
_chemical_formula_sum 'Nd O14 P5'
_chemical_formula_weight 523.09
_space_group_IT_number 14
_space_group_name_Hall '-P 2ybc'
_space_group_name_H-M_alt 'P 1 21/c 1'
_symmetry_cell_setting monoclinic
_symmetry_space_group_name_H-M 'P 1 21/c 1'
_atom_sites_solution_hydrogens none
_atom_sites_solution_primary direct
_atom_sites_solution_secondary difmap
_audit_creation_method SHELXL-97
_cell_angle_alpha 90.00
_cell_angle_beta 90.462(5)
_cell_angle_gamma 90.00
_cell_formula_units_Z 4
_cell_length_a 8.7655(11)
_cell_length_b 8.9976(8)
_cell_length_c 13.0283(13)
_cell_measurement_reflns_used 512
_cell_measurement_temperature 310(2)
_cell_measurement_theta_max 28.28
_cell_measurement_theta_min 2.0
_cell_volume 1027.49(19)
_computing_cell_refinement
;
Rigaku CrystalClear-SM Expert 2.0
;
_computing_data_collection 'Rigaku CrystalClear-SM Expert 2.0'
_computing_data_reduction
;
Rigaku CrystalClear-SM Expert 2.0
;
_computing_molecular_graphics
;
SHELXTL-PLUS (Sheldrick, 1995)
;
_computing_publication_material 'SHELXL-97 (Sheldrick, 1997)'
_computing_structure_refinement 'SHELXL-97 (Sheldrick, 1997)'
_computing_structure_solution 'SHELXS-97 (Sheldrick, 1990)'
_diffrn_ambient_temperature 310(2)
_diffrn_measured_fraction_theta_full 0.910
_diffrn_measured_fraction_theta_max 0.910
_diffrn_measurement_device_type 'Rigaku Saturn 724+ CCD'
_diffrn_measurement_method '\w scans'
_diffrn_radiation_monochromator graphite
_diffrn_radiation_source 'fine-focus sealed tube'
_diffrn_radiation_type MoK\a
_diffrn_radiation_wavelength 0.71073
_diffrn_reflns_av_R_equivalents 0.0928
_diffrn_reflns_av_sigmaI/netI 0.0575
_diffrn_reflns_limit_h_max 8
_diffrn_reflns_limit_h_min -11
_diffrn_reflns_limit_k_max 11
_diffrn_reflns_limit_k_min -11
_diffrn_reflns_limit_l_max 14
_diffrn_reflns_limit_l_min -17
_diffrn_reflns_number 3750
_diffrn_reflns_theta_full 28.28
_diffrn_reflns_theta_max 28.28
_diffrn_reflns_theta_min 1.56
_diffrn_standards_decay_% 0
_diffrn_standards_interval_count 0
_diffrn_standards_interval_time 0
_diffrn_standards_number 0
_exptl_absorpt_coefficient_mu 5.919
_exptl_absorpt_correction_T_max 0.743
_exptl_absorpt_correction_T_min 0.317
_exptl_absorpt_correction_type empirical
_exptl_absorpt_process_details
;
T. Higashi, ABSCOR, empirical absorption correction
;
_exptl_crystal_colour purple
_exptl_crystal_density_diffrn 3.381
_exptl_crystal_density_method 'not measured'
_exptl_crystal_description plate
_exptl_crystal_F_000 988
_exptl_crystal_size_max 0.2
_exptl_crystal_size_mid 0.2
_exptl_crystal_size_min 0.05
_refine_diff_density_max 3.464
_refine_diff_density_min -3.726
_refine_diff_density_rms 0.433
_refine_ls_extinction_coef 0.0108(13)
_refine_ls_extinction_expression Fc^*^=kFc[1+0.001xFc^2^\l^3^/sin(2\q)]^-1/4^
_refine_ls_extinction_method SHELXL
_refine_ls_goodness_of_fit_ref 1.123
_refine_ls_hydrogen_treatment none
_refine_ls_matrix_type full
_refine_ls_number_parameters 183
_refine_ls_number_reflns 2318
_refine_ls_number_restraints 0
_refine_ls_restrained_S_all 1.123
_refine_ls_R_factor_all 0.0537
_refine_ls_R_factor_gt 0.0531
_refine_ls_shift/su_max 0.001
_refine_ls_shift/su_mean 0.000
_refine_ls_structure_factor_coef Fsqd
_refine_ls_weighting_details 'calc w=1/[\s^2^(Fo^2^)+(0.0980P)^2^+2.2768P] where P=(Fo^2^+2Fc^2^)/3'
_refine_ls_weighting_scheme calc
_refine_ls_wR_factor_gt 0.1421
_refine_ls_wR_factor_ref 0.1429
_reflns_number_gt 2275
_reflns_number_total 2318
_reflns_threshold_expression >2sigma(I)
_cod_data_source_file nd_013_310_c1.cif
_cod_data_source_block nd_013_310_c1
_cod_original_sg_symbol_H-M P2(1)/c
_cod_database_code 1560959

loop_
_symmetry_equiv_pos_as_xyz
'x, y, z'
'-x, y+1/2, -z+1/2'
'-x, -y, -z'
'x, -y-1/2, z-1/2'

loop_
_atom_site_label
_atom_site_type_symbol
_atom_site_fract_x
_atom_site_fract_y
_atom_site_fract_z
_atom_site_U_iso_or_equiv
_atom_site_adp_type
_atom_site_occupancy
_atom_site_symmetry_multiplicity
_atom_site_calc_flag
_atom_site_refinement_flags
_atom_site_disorder_assembly
_atom_site_disorder_group
Nd1 Nd 0.22294(3) 0.19016(3) 0.50115(2) 0.0092(2) Uani 1 1 d . . .
P1 P -0.25599(16) 0.45184(16) 0.33524(11) 0.0096(3) Uani 1 1 d . . .
P2 P -0.27264(19) 0.44833(16) 0.66363(11) 0.0099(3) Uani 1 1 d . . .
P3 P -0.18640(17) 0.24623(15) 0.50020(10) 0.0099(3) Uani 1 1 d . . .
P4 P -0.49403(17) 0.50218(15) 0.17455(11) 0.0096(3) Uani 1 1 d . . .
P5 P 0.00722(17) 0.50512(16) 0.20457(11) 0.0102(3) Uani 1 1 d . . .
O1 O -0.4220(5) 0.6214(5) 0.1162(3) 0.0180(9) Uani 1 1 d . . .
O2 O -0.2929(6) 0.3147(5) 0.5890(4) 0.0161(10) Uani 1 1 d . . .
O3 O -0.2790(7) 0.3093(4) 0.4012(4) 0.0148(10) Uani 1 1 d . . .
O4 O -0.0324(5) 0.3138(4) 0.5053(4) 0.0156(9) Uani 1 1 d . . .
O5 O 0.2791(6) 0.4088(5) 0.6110(4) 0.0192(9) Uani 1 1 d . . .
O6 O 0.2102(6) -0.0848(6) 0.4988(3) 0.0211(11) Uani 1 1 d . . .
O7 O 0.2697(6) 0.4050(5) 0.3845(4) 0.0185(9) Uani 1 1 d . . .
O8 O 0.0871(6) 0.3843(5) 0.1517(3) 0.0198(9) Uani 1 1 d . . .
O9 O -0.0940(5) 0.4280(5) 0.2919(4) 0.0189(9) Uani 1 1 d . . .
O10 O 0.0844(5) 0.1185(5) 0.3495(3) 0.0187(9) Uani 1 1 d . . .
O11 O 0.4169(5) 0.1162(5) 0.6231(3) 0.0165(8) Uani 1 1 d . . .
O12 O -0.3689(5) 0.4187(5) 0.2449(3) 0.0145(8) Uani 1 1 d . . .
O13 O -0.4070(5) 0.4182(5) 0.7380(3) 0.0163(9) Uani 1 1 d . . .
O14 O -0.1258(5) 0.4041(5) 0.7252(3) 0.0176(9) Uani 1 1 d . . .

loop_
_atom_site_aniso_label
_atom_site_aniso_U_11
_atom_site_aniso_U_22
_atom_site_aniso_U_33
_atom_site_aniso_U_23
_atom_site_aniso_U_13
_atom_site_aniso_U_12
Nd1 0.0131(3) 0.0073(3) 0.0073(3) -0.00009(7) 0.00038(15) 0.00008(8)
P1 0.0129(7) 0.0084(6) 0.0074(7) 0.0006(5) 0.0006(5) -0.0005(4)
P2 0.0139(6) 0.0077(6) 0.0081(7) 0.0001(5) 0.0009(5) 0.0002(5)
P3 0.0145(6) 0.0078(7) 0.0075(6) 0.0001(4) 0.0003(5) 0.0015(5)
P4 0.0124(6) 0.0099(6) 0.0066(6) 0.0001(5) 0.0009(5) 0.0001(5)
P5 0.0133(6) 0.0114(6) 0.0061(6) -0.0001(5) 0.0008(5) -0.0005(5)
O1 0.022(2) 0.016(2) 0.015(2) 0.0048(15) 0.0071(17) -0.0018(17)
O2 0.018(2) 0.020(2) 0.010(2) -0.0052(14) 0.0051(19) -0.0053(15)
O3 0.018(2) 0.015(2) 0.012(2) 0.0046(13) -0.0028(18) -0.0021(14)
O4 0.015(2) 0.017(2) 0.014(2) -0.0007(13) 0.0004(19) 0.0013(14)
O5 0.027(2) 0.0122(19) 0.019(2) -0.0060(17) -0.0027(18) 0.0017(18)
O6 0.030(3) 0.009(2) 0.025(3) 0.0019(15) -0.002(2) -0.0026(17)
O7 0.028(2) 0.0120(19) 0.015(2) 0.0036(16) 0.0014(17) 0.0009(18)
O8 0.027(2) 0.017(2) 0.015(2) -0.0032(16) 0.0051(17) 0.0024(18)
O9 0.018(2) 0.021(2) 0.018(2) 0.0088(17) 0.0058(17) 0.0015(17)
O10 0.019(2) 0.020(2) 0.017(2) -0.0071(16) -0.0008(16) -0.0034(17)
O11 0.020(2) 0.0118(19) 0.018(2) 0.0046(15) -0.0061(16) 0.0034(16)
O12 0.020(2) 0.0117(19) 0.0115(19) -0.0035(14) -0.0068(15) 0.0031(15)
O13 0.021(2) 0.013(2) 0.015(2) -0.0009(15) 0.0087(16) -0.0004(16)
O14 0.016(2) 0.0126(19) 0.024(2) -0.0013(16) -0.0054(17) 0.0019(16)

loop_
_atom_type_symbol
_atom_type_description
_atom_type_scat_dispersion_real
_atom_type_scat_dispersion_imag
_atom_type_scat_source
O O 0.0106 0.0060 'International Tables Vol C Tables 4.2.6.8 and 6.1.1.4'
P P 0.1023 0.0942 'International Tables Vol C Tables 4.2.6.8 and 6.1.1.4'
Nd Nd -0.1943 3.0179 'International Tables Vol C Tables 4.2.6.8 and 6.1.1.4'

loop_
_geom_angle_atom_site_label_1
_geom_angle_atom_site_label_2
_geom_angle_atom_site_label_3
_geom_angle
_geom_angle_site_symmetry_1
_geom_angle_site_symmetry_3
O8 Nd1 O10 110.29(16) 4_566 .
O8 Nd1 O1 144.50(16) 4_566 2_545
O10 Nd1 O1 76.88(16) . 2_545
O8 Nd1 O11 74.72(16) 4_566 .
O10 Nd1 O11 144.89(17) . .
O1 Nd1 O11 80.61(16) 2_545 .
O8 Nd1 O6 73.04(15) 4_566 .
O10 Nd1 O6 72.49(15) . .
O1 Nd1 O6 76.63(16) 2_545 .
O11 Nd1 O6 76.34(15) . .
O8 Nd1 O5 81.21(16) 4_566 .
O10 Nd1 O5 141.74(16) . .
O1 Nd1 O5 115.36(16) 2_545 .
O11 Nd1 O5 72.73(16) . .
O6 Nd1 O5 143.92(15) . .
O8 Nd1 O7 143.10(16) 4_566 .
O10 Nd1 O7 77.95(16) . .
O1 Nd1 O7 71.88(15) 2_545 .
O11 Nd1 O7 119.77(16) . .
O6 Nd1 O7 140.74(15) . .
O5 Nd1 O7 72.78(18) . .
O8 Nd1 O4 69.89(15) 4_566 .
O10 Nd1 O4 71.92(15) . .
O1 Nd1 O4 141.31(15) 2_545 .
O11 Nd1 O4 137.33(15) . .
O6 Nd1 O4 113.84(15) . .
O5 Nd1 O4 78.96(15) . .
O7 Nd1 O4 79.63(15) . .
O5 P1 O9 115.3(3) 3_566 .
O5 P1 O3 115.2(3) 3_566 .
O9 P1 O3 102.2(3) . .
O5 P1 O12 116.0(3) 3_566 .
O9 P1 O12 106.0(3) . .
O3 P1 O12 100.1(3) . .
O7 P2 O13 116.2(3) 3_566 .
O7 P2 O2 115.6(3) 3_566 .
O13 P2 O2 99.9(3) . .
O7 P2 O14 115.7(3) 3_566 .
O13 P2 O14 105.1(3) . .
O2 P2 O14 102.3(3) . .
O6 P3 O4 122.4(3) 3_556 .
O6 P3 O2 106.8(2) 3_556 .
O4 P3 O2 110.1(3) . .
O6 P3 O3 106.4(2) 3_556 .
O4 P3 O3 110.0(3) . .
O2 P3 O3 98.5(3) . .
O1 P4 O11 121.4(3) . 4_465
O1 P4 O13 106.2(2) . 3_466
O11 P4 O13 110.9(3) 4_465 3_466
O1 P4 O12 110.1(3) . .
O11 P4 O12 106.1(2) 4_465 .
O13 P4 O12 100.0(2) 3_466 .
O8 P5 O10 123.2(3) . 2
O8 P5 O14 109.6(3) . 3_566
O10 P5 O14 105.6(3) 2 3_566
O8 P5 O9 106.3(3) . .
O10 P5 O9 109.6(3) 2 .
O14 P5 O9 100.1(3) 3_566 .
P4 O1 Nd1 146.8(3) . 2
P2 O2 P3 132.8(3) . .
P1 O3 P3 131.3(3) . .
P3 O4 Nd1 129.2(2) . .
P1 O5 Nd1 159.4(3) 3_566 .
P3 O6 Nd1 174.3(3) 3_556 .
P2 O7 Nd1 164.7(3) 3_566 .
P5 O8 Nd1 146.4(3) . 4_565
P1 O9 P5 135.5(3) . .
P5 O10 Nd1 148.2(3) 2_545 .
P4 O11 Nd1 149.9(3) 4_666 .
P1 O12 P4 140.0(3) . .
P2 O13 P4 141.3(3) . 3_466
P2 O14 P5 133.7(3) . 3_566

loop_
_geom_bond_atom_site_label_1
_geom_bond_atom_site_label_2
_geom_bond_distance
_geom_bond_site_symmetry_2
Nd1 O8 2.398(4) 4_566
Nd1 O10 2.399(4) .
Nd1 O1 2.409(4) 2_545
Nd1 O11 2.411(4) .
Nd1 O6 2.477(5) .
Nd1 O5 2.480(5) .
Nd1 O7 2.495(4) .
Nd1 O4 2.500(5) .
P1 O5 1.451(5) 3_566
P1 O9 1.548(5) .
P1 O3 1.558(4) .
P1 O12 1.560(4) .
P2 O7 1.461(5) 3_566
P2 O13 1.555(4) .
P2 O2 1.556(4) .
P2 O14 1.563(5) .
P3 O6 1.467(5) 3_556
P3 O4 1.481(5) .
P3 O2 1.614(5) .
P3 O3 1.621(5) .
P4 O1 1.462(4) .
P4 O11 1.478(4) 4_465
P4 O13 1.606(4) 3_466
P4 O12 1.610(4) .
P5 O8 1.468(5) .
P5 O10 1.474(4) 2
P5 O14 1.603(4) 3_566
P5 O9 1.605(5) .
O1 Nd1 2.409(4) 2
O5 P1 1.451(5) 3_566
O6 P3 1.467(5) 3_556
O7 P2 1.461(5) 3_566
O8 Nd1 2.398(4) 4_565
O10 P5 1.474(4) 2_545
O11 P4 1.478(4) 4_666
O13 P4 1.606(4) 3_466
O14 P5 1.603(4) 3_566

_cod_database_fobs_code 1560959
